data_8107185
loop_
_publ_author_name
'Wang, Li-Hua'
'Tai, Xi-Shi'

_publ_section_title
;
 The crystal structure of
 diaqua-bis(6-phenylpyridine-2-carboxylato-\k2N,O) manganese(II) --- water
 --- dimethylformamide (1/2/1), C27H31N3O9Mn
;
_journal_issue 4
_journal_name_full 'Zeitschrift f\"ur Kristallographie - New Crystal Structures'
_journal_page_first 675
_journal_page_last 677
_journal_paper_doi 10.1515/ncrs-2022-0119
_journal_volume 237
_journal_year 2022
_chemical_formula_moiety 'C24 H20 Mn N2 O6, C3 H7 N O, 2(H2 O)'
_chemical_formula_sum 'C27 H31 Mn N3 O9'
_chemical_formula_weight 596.49
_space_group_crystal_system monoclinic
_space_group_IT_number 14
_space_group_name_Hall '-P 2yn'
_space_group_name_H-M_alt 'P 1 21/n 1'
_atom_sites_solution_hydrogens mixed
_atom_sites_solution_primary dual
_cell_angle_alpha 90
_cell_angle_beta 93.319(10)
_cell_angle_gamma 90
_cell_formula_units_Z 4
_cell_length_a 10.8917(9)
_cell_length_b 11.2673(16)
_cell_length_c 23.077(3)
_cell_measurement_reflns_used 3050
_cell_measurement_temperature 250.00(10)
_cell_measurement_theta_max 24.8410
_cell_measurement_theta_min 2.5240
_cell_volume 2827.3(6)
_computing_cell_refinement 'CrysAlisPro 1.171.38.43f (Rigaku OD, 2015)'
_computing_data_collection 'CrysAlisPro 1.171.38.43f (Rigaku OD, 2015)'
_computing_data_reduction 'CrysAlisPro 1.171.38.43f (Rigaku OD, 2015)'
_computing_molecular_graphics 'Olex2 1.3-alpha (Dolomanov et al., 2009)'
_computing_publication_material 'Olex2 1.3-alpha (Dolomanov et al., 2009)'
_computing_structure_refinement 'SHELXL 2018/3 (Sheldrick, 2015)'
_computing_structure_solution 'SHELXT  (Sheldrick, 2015)'
_diffrn_ambient_environment N~2~
_diffrn_ambient_temperature 250.00(10)
_diffrn_detector 'CCD plate'
_diffrn_detector_area_resol_mean 5.2684
_diffrn_detector_type AtlasS2
_diffrn_measured_fraction_theta_full 1.000
_diffrn_measured_fraction_theta_max 1.000
_diffrn_measurement_details
;
List of Runs (angles in degrees, time in seconds):

  # Type    Start    End  Width  t~exp~   \w     \q     \k     \f   Frames
--------------------------------------------------------------------------
  1  \w    -15.00  25.00   1.00    6.00    --  -11.27 -99.00 -90.00   40
  2  \w    -39.00  60.00   1.00    6.00    --  -11.27  57.00-150.00   99
  3  \w    -90.00 -15.00   1.00    6.00    --  -11.27 -19.00  60.00   75
;
_diffrn_measurement_device 'four-circle diffractometer'
_diffrn_measurement_device_type 'SuperNova, Dual, Cu at zero, AtlasS2'
_diffrn_measurement_method '\w scans'
_diffrn_orient_matrix_type 'CrysAlisPro convention (1999,Acta A55,543-557)'
_diffrn_orient_matrix_UB_11 0.0141201000
_diffrn_orient_matrix_UB_12 0.0449900000
_diffrn_orient_matrix_UB_13 0.0208168000
_diffrn_orient_matrix_UB_21 0.0072903000
_diffrn_orient_matrix_UB_22 0.0415661000
_diffrn_orient_matrix_UB_23 -0.0226743000
_diffrn_orient_matrix_UB_31 -0.0632529000
_diffrn_orient_matrix_UB_32 0.0146549000
_diffrn_orient_matrix_UB_33 0.0001869000
_diffrn_radiation_monochromator mirror
_diffrn_radiation_probe x-ray
_diffrn_radiation_type 'Mo K\a'
_diffrn_radiation_wavelength 0.71073
_diffrn_reflns_av_R_equivalents 0.0687
_diffrn_reflns_av_unetI/netI 0.0886
_diffrn_reflns_Laue_measured_fraction_full 1.000
_diffrn_reflns_Laue_measured_fraction_max 1.000
_diffrn_reflns_limit_h_max 12
_diffrn_reflns_limit_h_min -12
_diffrn_reflns_limit_k_max 9
_diffrn_reflns_limit_k_min -13
_diffrn_reflns_limit_l_max 27
_diffrn_reflns_limit_l_min -25
_diffrn_reflns_number 13104
_diffrn_reflns_point_group_measured_fraction_full 1.000
_diffrn_reflns_point_group_measured_fraction_max 1.000
_diffrn_reflns_theta_full 24.996
_diffrn_reflns_theta_max 24.996
_diffrn_reflns_theta_min 2.012
_diffrn_source 'micro-focus sealed X-ray tube'
_diffrn_source_type 'SuperNova (Mo) X-ray Source'
_exptl_absorpt_coefficient_mu 0.524
_exptl_absorpt_correction_T_max 1.00000
_exptl_absorpt_correction_T_min 0.23396
_exptl_absorpt_correction_type multi-scan
_exptl_absorpt_process_details
;
CrysAlisPro 1.171.38.43f (Rigaku Oxford Diffraction, 2015)
Empirical absorption correction using spherical harmonics,
 implemented in SCALE3 ABSPACK scaling algorithm.
;
_exptl_crystal_colour colourless
_exptl_crystal_colour_primary colourless
_exptl_crystal_density_diffrn 1.401
_exptl_crystal_description block
_exptl_crystal_F_000 1244
_exptl_crystal_size_max 0.14
_exptl_crystal_size_mid 0.12
_exptl_crystal_size_min 0.11
_refine_diff_density_max 0.758
_refine_diff_density_min -0.779
_refine_diff_density_rms 0.106
_refine_ls_extinction_coef .
_refine_ls_extinction_method none
_refine_ls_goodness_of_fit_ref 1.062
_refine_ls_hydrogen_treatment mixed
_refine_ls_matrix_type full
_refine_ls_number_parameters 395
_refine_ls_number_reflns 4974
_refine_ls_number_restraints 0
_refine_ls_restrained_S_all 1.062
_refine_ls_R_factor_all 0.1035
_refine_ls_R_factor_gt 0.0735
_refine_ls_shift/su_max 0.000
_refine_ls_shift/su_mean 0.000
_refine_ls_structure_factor_coef Fsqd
_refine_ls_weighting_details 'w=1/[\s^2^(Fo^2^)+(0.0967P)^2^] where P=(Fo^2^+2Fc^2^)/3'
_refine_ls_weighting_scheme calc
_refine_ls_wR_factor_gt 0.1709
_refine_ls_wR_factor_ref 0.1938
_reflns_Friedel_coverage 0.000
_reflns_Friedel_fraction_full .
_reflns_Friedel_fraction_max .
_reflns_number_gt 3515
_reflns_number_total 4974
_reflns_threshold_expression 'I > 2\s(I)'
_cod_data_source_file suppl_j_ncrs-2022-0119_suppl.cif
_cod_data_source_block d09
_cod_original_cell_volume 2827.2(6)
_cod_database_code 8107185
_shelx_space_group_comment
;
The symmetry employed for this shelxl refinement is uniquely defined
by the following loop, which should always be used as a source of
symmetry information in preference to the above space-group names.
They are only intended as comments.
;
_reflns_odcompleteness_completeness 99.93
_reflns_odcompleteness_iscentric 1
_reflns_odcompleteness_theta 26.32
_olex2_refinement_description
;
1. Fixed Uiso
 At 1.2 times of:
  All C(H) groups
 At 1.5 times of:
  All C(H,H,H) groups
2.a Aromatic/amide H refined with riding coordinates:
 C2(H2), C3(H3), C4(H4), C5(H5), C6(H6), C8(H8), C9(H9), C10(H10), C15(H15),
 C16(H16), C17(H17), C20(H20), C21(H21), C22(H22), C23(H23), C24(H24), C25(H25)
2.b Idealised Me refined as rotating group:
 C26(H26A,H26B,H26C), C27(H27A,H27B,H27C)
;
_olex2_date_sample_data_collection 2021-08-17
_olex2_submission_special_instructions 'No special instructions were received'
_oxdiff_exptl_absorpt_empirical_details
;
Empirical correction (ABSPACK) includes:
- Absorption correction using spherical harmonics
- Frame scaling
;
_oxdiff_exptl_absorpt_empirical_full_max 2.468
_oxdiff_exptl_absorpt_empirical_full_min 0.584

loop_
_space_group_symop_operation_xyz
'x, y, z'
'-x+1/2, y+1/2, -z+1/2'
'-x, -y, -z'
'x-1/2, -y-1/2, z-1/2'

loop_
_atom_site_label
_atom_site_type_symbol
_atom_site_fract_x
_atom_site_fract_y
_atom_site_fract_z
_atom_site_U_iso_or_equiv
_atom_site_adp_type
_atom_site_occupancy
_atom_site_site_symmetry_order
_atom_site_calc_flag
_atom_site_refinement_flags_posn
_atom_site_refinement_flags_adp
_atom_site_refinement_flags_occupancy
_atom_site_disorder_assembly
_atom_site_disorder_group
Mn01 Mn 0.31430(5) 0.44299(6) 0.40765(2) 0.0265(2) Uani 1 1 d . . . . .
O1 O -0.0383(2) 0.3250(3) 0.44477(13) 0.0427(9) Uani 1 1 d . . . . .
O2 O 0.1248(2) 0.4335(3) 0.42615(12) 0.0332(8) Uani 1 1 d . . . . .
O3 O 0.3484(3) 0.4399(3) 0.50143(13) 0.0404(10) Uani 1 1 d . . . . .
O4 O 0.2695(3) 0.6288(3) 0.39457(14) 0.0401(9) Uani 1 1 d . . . . .
O5 O 0.5025(2) 0.4963(3) 0.39945(11) 0.0303(7) Uani 1 1 d . . . . .
O6 O 0.6603(2) 0.5138(3) 0.34216(12) 0.0391(8) Uani 1 1 d . . . . .
N1 N 0.2608(3) 0.2415(3) 0.40791(13) 0.0275(8) Uani 1 1 d . . . . .
N2 N 0.3599(3) 0.4051(3) 0.31127(13) 0.0263(8) Uani 1 1 d . . . . .
C1 C 0.1556(4) 0.3445(5) 0.27559(17) 0.0342(11) Uani 1 1 d . . . . .
C2 C 0.0934(4) 0.4429(5) 0.29274(18) 0.0381(12) Uani 1 1 d . . . . .
H2 H 0.136803 0.512320 0.301507 0.046 Uiso 1 1 calc R U . . .
C3 C -0.0333(4) 0.4412(6) 0.2973(2) 0.0504(15) Uani 1 1 d . . . . .
H3 H -0.074946 0.508703 0.308485 0.061 Uiso 1 1 calc R U . . .
C4 C -0.0964(4) 0.3357(7) 0.2847(2) 0.0612(18) Uani 1 1 d . . . . .
H4 H -0.181111 0.332719 0.287761 0.073 Uiso 1 1 calc R U . . .
C5 C -0.0353(5) 0.2372(7) 0.2680(2) 0.068(2) Uani 1 1 d . . . . .
H5 H -0.078535 0.167255 0.260123 0.081 Uiso 1 1 calc R U . . .
C6 C 0.0908(4) 0.2403(6) 0.2626(2) 0.0510(15) Uani 1 1 d . . . . .
H6 H 0.131861 0.173212 0.250392 0.061 Uiso 1 1 calc R U . . .
C7 C 0.2906(3) 0.3503(5) 0.26910(16) 0.0318(11) Uani 1 1 d . . . . .
C8 C 0.3414(4) 0.3045(5) 0.22007(18) 0.0375(12) Uani 1 1 d . . . . .
H8 H 0.292439 0.263827 0.192305 0.045 Uiso 1 1 calc R U . . .
C9 C 0.4648(4) 0.3198(5) 0.21300(19) 0.0471(14) Uani 1 1 d . . . . .
H9 H 0.500624 0.289228 0.180554 0.057 Uiso 1 1 calc R U . . .
C10 C 0.5345(4) 0.3809(5) 0.25459(18) 0.0391(12) Uani 1 1 d . . . . .
H10 H 0.617282 0.395683 0.249752 0.047 Uiso 1 1 calc R U . . .
C11 C 0.4804(3) 0.4199(4) 0.30333(17) 0.0307(11) Uani 1 1 d . . . . .
C12 C 0.5552(3) 0.4825(4) 0.35182(17) 0.0280(10) Uani 1 1 d . . . . .
C13 C 0.0703(3) 0.3371(5) 0.43110(16) 0.0300(11) Uani 1 1 d . . . . .
C14 C 0.1420(3) 0.2255(4) 0.41819(17) 0.0299(11) Uani 1 1 d . . . . .
C15 C 0.0860(4) 0.1159(5) 0.41794(19) 0.0385(12) Uani 1 1 d . . . . .
H15 H 0.004239 0.108384 0.426921 0.046 Uiso 1 1 calc R U . . .
C16 C 0.1545(4) 0.0163(5) 0.4039(2) 0.0504(14) Uani 1 1 d . . . . .
H16 H 0.119093 -0.058878 0.402800 0.060 Uiso 1 1 calc R U . . .
C17 C 0.2762(4) 0.0320(5) 0.3918(2) 0.0461(13) Uani 1 1 d . . . . .
H17 H 0.323304 -0.032579 0.381301 0.055 Uiso 1 1 calc R U . . .
C18 C 0.3278(4) 0.1445(4) 0.39531(18) 0.0309(10) Uani 1 1 d . . . . .
C19 C 0.4614(4) 0.1610(4) 0.38822(18) 0.0327(10) Uani 1 1 d . . . . .
C20 C 0.5193(4) 0.1076(5) 0.34281(19) 0.0446(13) Uani 1 1 d . . . . .
H20 H 0.474081 0.061030 0.316035 0.053 Uiso 1 1 calc R U . . .
C21 C 0.6440(4) 0.1235(6) 0.3373(2) 0.0510(15) Uani 1 1 d . . . . .
H21 H 0.681446 0.089261 0.306252 0.061 Uiso 1 1 calc R U . . .
C22 C 0.7129(4) 0.1892(5) 0.3771(2) 0.0495(14) Uani 1 1 d . . . . .
H22 H 0.796892 0.198432 0.373368 0.059 Uiso 1 1 calc R U . . .
C23 C 0.6569(4) 0.2418(5) 0.4231(2) 0.0452(13) Uani 1 1 d . . . . .
H23 H 0.703350 0.286035 0.450464 0.054 Uiso 1 1 calc R U . . .
C24 C 0.5318(4) 0.2284(4) 0.42818(19) 0.0353(11) Uani 1 1 d . . . . .
H24 H 0.494293 0.264960 0.458676 0.042 Uiso 1 1 calc R U . . .
O7 O 0.5542(3) 0.2067(4) 0.58509(18) 0.0667(12) Uani 1 1 d . . . . .
N3 N 0.3543(3) 0.1625(4) 0.59250(18) 0.0485(11) Uani 1 1 d . . . . .
C25 C 0.4558(5) 0.2184(5) 0.6087(2) 0.0505(14) Uani 1 1 d . . . . .
H25 H 0.453813 0.270372 0.639904 0.061 Uiso 1 1 calc R U . . .
C26 C 0.2427(5) 0.1802(7) 0.6238(3) 0.089(2) Uani 1 1 d . . . . .
H26A H 0.259761 0.233705 0.655649 0.134 Uiso 1 1 calc R U . . .
H26B H 0.215719 0.105349 0.638425 0.134 Uiso 1 1 calc R U . . .
H26C H 0.179287 0.213047 0.597993 0.134 Uiso 1 1 calc R U . . .
C27 C 0.3476(6) 0.0855(6) 0.5428(2) 0.074(2) Uani 1 1 d . . . . .
H27A H 0.427825 0.077669 0.528080 0.111 Uiso 1 1 calc R U . . .
H27B H 0.292055 0.118586 0.513267 0.111 Uiso 1 1 calc R U . . .
H27C H 0.318409 0.008869 0.553875 0.111 Uiso 1 1 calc R U . . .
O8 O 0.0501(3) 0.7104(4) 0.43379(17) 0.0456(9) Uani 1 1 d . . . . .
O9 O 0.1535(3) 0.4568(4) 0.57191(16) 0.0428(9) Uani 1 1 d . . . . .
H3A H 0.400(4) 0.449(4) 0.5288(19) 0.027(12) Uiso 1 1 d . . . . .
H3B H 0.289(4) 0.452(5) 0.5162(19) 0.040(15) Uiso 1 1 d . . . . .
H8A H 0.048(6) 0.714(7) 0.471(3) 0.09(2) Uiso 1 1 d . . . . .
H8B H -0.010(5) 0.663(6) 0.429(2) 0.056(18) Uiso 1 1 d . . . . .
H9A H 0.115(6) 0.530(7) 0.562(3) 0.09(2) Uiso 1 1 d . . . . .
H9B H 0.201(5) 0.464(5) 0.599(2) 0.049(18) Uiso 1 1 d . . . . .
H4A H 0.204(4) 0.647(5) 0.4070(19) 0.046(15) Uiso 1 1 d . . . . .
H4B H 0.326(5) 0.676(6) 0.405(3) 0.08(2) Uiso 1 1 d . . . . .

loop_
_atom_site_aniso_label
_atom_site_aniso_U_11
_atom_site_aniso_U_22
_atom_site_aniso_U_33
_atom_site_aniso_U_23
_atom_site_aniso_U_13
_atom_site_aniso_U_12
Mn01 0.0186(3) 0.0332(5) 0.0281(4) -0.0012(3) 0.0040(3) 0.0004(3)
O1 0.0170(14) 0.059(3) 0.053(2) 0.0016(17) 0.0103(13) 0.0001(15)
O2 0.0220(14) 0.038(2) 0.0399(17) 0.0000(14) 0.0064(12) -0.0012(14)
O3 0.0217(16) 0.075(3) 0.0246(17) -0.0056(16) 0.0009(15) 0.0024(17)
O4 0.0280(17) 0.036(2) 0.058(2) 0.0040(17) 0.0100(16) 0.0020(17)
O5 0.0210(14) 0.038(2) 0.0321(16) -0.0037(14) 0.0031(12) 0.0006(13)
O6 0.0174(14) 0.054(2) 0.0465(18) -0.0022(16) 0.0069(12) -0.0056(14)
N1 0.0238(17) 0.033(2) 0.0257(18) -0.0010(16) 0.0018(13) 0.0013(16)
N2 0.0202(16) 0.033(2) 0.0259(18) -0.0021(16) 0.0026(13) -0.0008(15)
C1 0.030(2) 0.048(3) 0.025(2) 0.002(2) 0.0005(17) -0.001(2)
C2 0.027(2) 0.055(4) 0.032(2) -0.005(2) 0.0011(18) 0.000(2)
C3 0.034(3) 0.084(5) 0.034(3) 0.009(3) 0.003(2) 0.014(3)
C4 0.026(2) 0.106(6) 0.051(3) 0.010(3) 0.001(2) 0.003(3)
C5 0.043(3) 0.098(6) 0.060(4) 0.004(4) -0.006(3) -0.029(3)
C6 0.038(3) 0.061(4) 0.054(3) -0.008(3) 0.001(2) -0.013(3)
C7 0.029(2) 0.040(3) 0.026(2) -0.002(2) -0.0002(18) 0.000(2)
C8 0.037(2) 0.046(4) 0.030(2) -0.011(2) 0.0006(18) -0.001(2)
C9 0.041(3) 0.072(4) 0.030(2) -0.012(3) 0.011(2) 0.004(3)
C10 0.026(2) 0.059(4) 0.033(2) -0.001(2) 0.0078(18) 0.006(2)
C11 0.022(2) 0.040(3) 0.030(2) 0.005(2) 0.0019(17) 0.003(2)
C12 0.022(2) 0.032(3) 0.030(2) 0.002(2) -0.0018(17) 0.0037(19)
C13 0.024(2) 0.042(3) 0.023(2) 0.001(2) -0.0026(16) -0.001(2)
C14 0.0199(19) 0.040(3) 0.030(2) 0.002(2) -0.0010(16) 0.000(2)
C15 0.023(2) 0.037(3) 0.056(3) -0.003(2) 0.0030(19) -0.005(2)
C16 0.041(3) 0.043(4) 0.068(3) -0.003(3) 0.000(2) -0.011(3)
C17 0.040(3) 0.028(3) 0.071(3) -0.009(3) 0.003(2) 0.008(2)
C18 0.036(2) 0.023(3) 0.034(2) -0.004(2) 0.0003(18) 0.003(2)
C19 0.032(2) 0.028(3) 0.037(3) 0.000(2) -0.0030(18) 0.004(2)
C20 0.044(3) 0.047(4) 0.043(3) -0.005(2) 0.002(2) 0.016(2)
C21 0.038(3) 0.064(4) 0.052(3) 0.014(3) 0.013(2) 0.022(3)
C22 0.030(2) 0.056(4) 0.063(3) 0.017(3) 0.006(2) 0.004(3)
C23 0.030(2) 0.045(4) 0.059(3) 0.004(3) -0.003(2) -0.003(2)
C24 0.031(2) 0.030(3) 0.045(3) 0.002(2) 0.0018(19) 0.005(2)
O7 0.040(2) 0.049(3) 0.112(3) -0.009(2) 0.014(2) -0.0016(19)
N3 0.035(2) 0.046(3) 0.065(3) 0.010(2) 0.0045(19) 0.002(2)
C25 0.049(3) 0.031(3) 0.071(4) -0.005(3) 0.005(3) 0.004(3)
C26 0.042(3) 0.075(6) 0.154(7) 0.021(5) 0.033(4) 0.019(3)
C27 0.091(4) 0.080(6) 0.050(4) 0.006(3) -0.006(3) -0.032(4)
O8 0.0368(19) 0.047(3) 0.054(2) 0.0069(19) 0.0154(16) 0.0031(18)
O9 0.0308(17) 0.056(3) 0.041(2) -0.0009(19) 0.0017(16) 0.0020(18)

loop_
_atom_type_symbol
_atom_type_description
_atom_type_scat_dispersion_real
_atom_type_scat_dispersion_imag
_atom_type_scat_source
C C 0.0033 0.0016 'International Tables Vol C Tables 4.2.6.8 and 6.1.1.4'
H H 0.0000 0.0000 'International Tables Vol C Tables 4.2.6.8 and 6.1.1.4'
Mn Mn 0.3368 0.7283 'International Tables Vol C Tables 4.2.6.8 and 6.1.1.4'
N N 0.0061 0.0033 'International Tables Vol C Tables 4.2.6.8 and 6.1.1.4'
O O 0.0106 0.0060 'International Tables Vol C Tables 4.2.6.8 and 6.1.1.4'

loop_
_geom_angle_atom_site_label_1
_geom_angle_atom_site_label_2
_geom_angle_atom_site_label_3
_geom_angle
_geom_angle_site_symmetry_1
_geom_angle_site_symmetry_3
O2 Mn01 O3 84.93(12) . .
O2 Mn01 O4 82.14(13) . .
O2 Mn01 O5 165.30(13) . .
O2 Mn01 N1 73.01(12) . .
O2 Mn01 N2 116.15(11) . .
O3 Mn01 N1 90.57(12) . .
O3 Mn01 N2 155.11(12) . .
O4 Mn01 O3 100.28(14) . .
O4 Mn01 N1 151.89(13) . .
O4 Mn01 N2 95.85(13) . .
O5 Mn01 O3 89.04(12) . .
O5 Mn01 O4 85.77(13) . .
O5 Mn01 N1 120.54(12) . .
O5 Mn01 N2 73.31(10) . .
N1 Mn01 N2 83.84(12) . .
C13 O2 Mn01 122.2(3) . .
Mn01 O3 H3A 146(3) . .
Mn01 O3 H3B 110(3) . .
H3A O3 H3B 101(4) . .
Mn01 O4 H4A 113(4) . .
Mn01 O4 H4B 115(5) . .
H4A O4 H4B 113(6) . .
C12 O5 Mn01 121.2(2) . .
C14 N1 Mn01 111.9(3) . .
C14 N1 C18 117.8(4) . .
C18 N1 Mn01 130.1(3) . .
C7 N2 Mn01 128.9(2) . .
C11 N2 Mn01 111.6(2) . .
C11 N2 C7 117.9(3) . .
C2 C1 C6 119.5(4) . .
C2 C1 C7 120.1(4) . .
C6 C1 C7 120.4(4) . .
C1 C2 H2 119.3 . .
C1 C2 C3 121.3(5) . .
C3 C2 H2 119.3 . .
C2 C3 H3 120.8 . .
C2 C3 C4 118.4(5) . .
C4 C3 H3 120.8 . .
C3 C4 H4 119.6 . .
C5 C4 C3 120.7(5) . .
C5 C4 H4 119.6 . .
C4 C5 H5 119.8 . .
C4 C5 C6 120.5(6) . .
C6 C5 H5 119.8 . .
C1 C6 H6 120.2 . .
C5 C6 C1 119.6(6) . .
C5 C6 H6 120.2 . .
N2 C7 C1 117.6(3) . .
N2 C7 C8 121.8(3) . .
C8 C7 C1 120.5(4) . .
C7 C8 H8 120.4 . .
C9 C8 C7 119.3(4) . .
C9 C8 H8 120.4 . .
C8 C9 H9 120.5 . .
C10 C9 C8 119.0(4) . .
C10 C9 H9 120.5 . .
C9 C10 H10 120.4 . .
C11 C10 C9 119.2(4) . .
C11 C10 H10 120.4 . .
N2 C11 C10 122.7(4) . .
N2 C11 C12 116.3(3) . .
C10 C11 C12 121.0(3) . .
O5 C12 C11 116.2(3) . .
O6 C12 O5 126.1(4) . .
O6 C12 C11 117.7(3) . .
O1 C13 C14 117.6(4) . .
O2 C13 O1 125.5(4) . .
O2 C13 C14 116.8(3) . .
N1 C14 C13 115.8(4) . .
N1 C14 C15 123.5(4) . .
C15 C14 C13 120.7(3) . .
C14 C15 H15 120.7 . .
C14 C15 C16 118.7(4) . .
C16 C15 H15 120.7 . .
C15 C16 H16 120.8 . .
C17 C16 C15 118.4(5) . .
C17 C16 H16 120.8 . .
C16 C17 H17 120.2 . .
C16 C17 C18 119.7(4) . .
C18 C17 H17 120.2 . .
N1 C18 C17 121.9(4) . .
N1 C18 C19 117.8(4) . .
C17 C18 C19 120.3(4) . .
C20 C19 C18 121.3(4) . .
C24 C19 C18 120.1(4) . .
C24 C19 C20 118.6(4) . .
C19 C20 H20 119.9 . .
C21 C20 C19 120.2(5) . .
C21 C20 H20 119.9 . .
C20 C21 H21 119.6 . .
C22 C21 C20 120.8(5) . .
C22 C21 H21 119.6 . .
C21 C22 H22 120.1 . .
C21 C22 C23 119.7(4) . .
C23 C22 H22 120.1 . .
C22 C23 H23 120.1 . .
C24 C23 C22 119.8(5) . .
C24 C23 H23 120.1 . .
C19 C24 H24 119.6 . .
C23 C24 C19 120.8(4) . .
C23 C24 H24 119.6 . .
C25 N3 C26 120.4(5) . .
C25 N3 C27 121.4(5) . .
C27 N3 C26 118.1(5) . .
O7 C25 N3 124.3(5) . .
O7 C25 H25 117.9 . .
N3 C25 H25 117.9 . .
N3 C26 H26A 109.5 . .
N3 C26 H26B 109.5 . .
N3 C26 H26C 109.5 . .
H26A C26 H26B 109.5 . .
H26A C26 H26C 109.5 . .
H26B C26 H26C 109.5 . .
N3 C27 H27A 109.5 . .
N3 C27 H27B 109.5 . .
N3 C27 H27C 109.5 . .
H27A C27 H27B 109.5 . .
H27A C27 H27C 109.5 . .
H27B C27 H27C 109.5 . .
H8A O8 H8B 95(5) . .
H9A O9 H9B 111(6) . .

loop_
_geom_bond_atom_site_label_1
_geom_bond_atom_site_label_2
_geom_bond_distance
_geom_bond_site_symmetry_2
Mn01 O2 2.135(3) .
Mn01 O3 2.175(3) .
Mn01 O4 2.166(4) .
Mn01 O5 2.155(3) .
Mn01 N1 2.344(4) .
Mn01 N2 2.346(3) .
O1 C13 1.250(4) .
O2 C13 1.246(5) .
O3 H3A 0.83(5) .
O3 H3B 0.76(5) .
O4 H4A 0.81(5) .
O4 H4B 0.83(6) .
O5 C12 1.279(4) .
O6 C12 1.230(5) .
N1 C14 1.341(5) .
N1 C18 1.355(6) .
N2 C7 1.346(5) .
N2 C11 1.346(5) .
C1 C2 1.370(7) .
C1 C6 1.394(7) .
C1 C7 1.489(5) .
C2 H2 0.9300 .
C2 C3 1.390(6) .
C3 H3 0.9300 .
C3 C4 1.395(9) .
C4 H4 0.9300 .
C4 C5 1.362(9) .
C5 H5 0.9300 .
C5 C6 1.387(7) .
C6 H6 0.9300 .
C7 C8 1.388(6) .
C8 H8 0.9300 .
C8 C9 1.375(6) .
C9 H9 0.9300 .
C9 C10 1.374(7) .
C10 H10 0.9300 .
C10 C11 1.372(6) .
C11 C12 1.519(6) .
C13 C14 1.519(7) .
C14 C15 1.377(7) .
C15 H15 0.9300 .
C15 C16 1.396(7) .
C16 H16 0.9300 .
C16 C17 1.382(6) .
C17 H17 0.9300 .
C17 C18 1.387(7) .
C18 C19 1.485(5) .
C19 C20 1.391(6) .
C19 C24 1.391(6) .
C20 H20 0.9300 .
C20 C21 1.382(6) .
C21 H21 0.9300 .
C21 C22 1.369(8) .
C22 H22 0.9300 .
C22 C23 1.388(7) .
C23 H23 0.9300 .
C23 C24 1.382(6) .
C24 H24 0.9300 .
O7 C25 1.237(6) .
N3 C25 1.308(6) .
N3 C26 1.464(6) .
N3 C27 1.436(7) .
C25 H25 0.9300 .
C26 H26A 0.9600 .
C26 H26B 0.9600 .
C26 H26C 0.9600 .
C27 H27A 0.9600 .
C27 H27B 0.9600 .
C27 H27C 0.9600 .
O8 H8A 0.86(6) .
O8 H8B 0.85(6) .
O9 H9A 0.95(8) .
O9 H9B 0.80(5) .

loop_
_geom_torsion_atom_site_label_1
_geom_torsion_atom_site_label_2
_geom_torsion_atom_site_label_3
_geom_torsion_atom_site_label_4
_geom_torsion
_geom_torsion_site_symmetry_1
_geom_torsion_site_symmetry_2
_geom_torsion_site_symmetry_3
_geom_torsion_site_symmetry_4
Mn01 O2 C13 O1 176.1(3) . . . .
Mn01 O2 C13 C14 -5.2(5) . . . .
Mn01 O5 C12 O6 177.2(4) . . . .
Mn01 O5 C12 C11 -3.7(5) . . . .
Mn01 N1 C14 C13 -3.7(4) . . . .
Mn01 N1 C14 C15 176.9(3) . . . .
Mn01 N1 C18 C17 -172.9(3) . . . .
Mn01 N1 C18 C19 10.2(5) . . . .
Mn01 N2 C7 C1 21.2(6) . . . .
Mn01 N2 C7 C8 -161.2(4) . . . .
Mn01 N2 C11 C10 166.7(4) . . . .
Mn01 N2 C11 C12 -13.2(5) . . . .
O1 C13 C14 N1 -175.2(3) . . . .
O1 C13 C14 C15 4.2(6) . . . .
O2 C13 C14 N1 5.9(5) . . . .
O2 C13 C14 C15 -174.7(4) . . . .
N1 C14 C15 C16 -2.8(7) . . . .
N1 C18 C19 C20 -135.8(5) . . . .
N1 C18 C19 C24 45.8(6) . . . .
N2 C7 C8 C9 -2.9(7) . . . .
N2 C11 C12 O5 12.0(6) . . . .
N2 C11 C12 O6 -168.9(4) . . . .
C1 C2 C3 C4 0.9(7) . . . .
C1 C7 C8 C9 174.7(5) . . . .
C2 C1 C6 C5 -0.9(7) . . . .
C2 C1 C7 N2 44.5(6) . . . .
C2 C1 C7 C8 -133.1(5) . . . .
C2 C3 C4 C5 -0.4(8) . . . .
C3 C4 C5 C6 -0.7(8) . . . .
C4 C5 C6 C1 1.3(8) . . . .
C6 C1 C2 C3 -0.2(7) . . . .
C6 C1 C7 N2 -137.5(5) . . . .
C6 C1 C7 C8 44.9(7) . . . .
C7 N2 C11 C10 -0.3(7) . . . .
C7 N2 C11 C12 179.8(4) . . . .
C7 C1 C2 C3 177.8(4) . . . .
C7 C1 C6 C5 -178.9(4) . . . .
C7 C8 C9 C10 -0.4(8) . . . .
C8 C9 C10 C11 3.2(8) . . . .
C9 C10 C11 N2 -2.9(8) . . . .
C9 C10 C11 C12 177.0(5) . . . .
C10 C11 C12 O5 -167.9(4) . . . .
C10 C11 C12 O6 11.3(7) . . . .
C11 N2 C7 C1 -174.4(4) . . . .
C11 N2 C7 C8 3.2(7) . . . .
C13 C14 C15 C16 177.9(4) . . . .
C14 N1 C18 C17 1.3(6) . . . .
C14 N1 C18 C19 -175.6(3) . . . .
C14 C15 C16 C17 1.0(7) . . . .
C15 C16 C17 C18 1.7(7) . . . .
C16 C17 C18 N1 -3.0(7) . . . .
C16 C17 C18 C19 173.8(4) . . . .
C17 C18 C19 C20 47.3(6) . . . .
C17 C18 C19 C24 -131.1(5) . . . .
C18 N1 C14 C13 -179.0(3) . . . .
C18 N1 C14 C15 1.6(6) . . . .
C18 C19 C20 C21 -179.5(5) . . . .
C18 C19 C24 C23 178.2(4) . . . .
C19 C20 C21 C22 1.7(8) . . . .
C20 C19 C24 C23 -0.3(7) . . . .
C20 C21 C22 C23 -0.9(8) . . . .
C21 C22 C23 C24 -0.5(8) . . . .
C22 C23 C24 C19 1.1(7) . . . .
C24 C19 C20 C21 -1.1(7) . . . .
C26 N3 C25 O7 178.7(5) . . . .
C27 N3 C25 O7 -3.3(9) . . . .
